data_7129351
loop_
_publ_author_name
'Zhao, Zihao'
'Li, Yuxuan'
'Chen, Xiaohong'
'Zhang, Yongming'
'Yuan, Wang Zhang'

_publ_section_title
;
 Robust and color-tunable afterglows from guanidine derivatives
;
_journal_name_full 'Chemical Communications'
_journal_paper_doi 10.1039/D1CC06616A
_journal_year 2021
_chemical_formula_moiety 'C2 H4 N4'
_chemical_formula_sum 'C2 H4 N4'
_chemical_formula_weight 84.09
_space_group_crystal_system monoclinic
_space_group_IT_number 15
_space_group_name_Hall '-C 2yc'
_space_group_name_H-M_alt 'C 1 2/c 1'
_atom_sites_solution_hydrogens geom
_audit_creation_method SHELXL-2016/6
_audit_update_record
;
2021-08-17 deposited with the CCDC.	2021-12-06 downloaded from the CCDC.
;
_cell_angle_alpha 90
_cell_angle_beta 115.3610(10)
_cell_angle_gamma 90
_cell_formula_units_Z 8
_cell_length_a 14.9827(5)
_cell_length_b 4.49690(10)
_cell_length_c 13.1144(4)
_cell_measurement_reflns_used 2848
_cell_measurement_temperature 296(2)
_cell_measurement_theta_max 68.27
_cell_measurement_theta_min 6.54
_cell_volume 798.44(4)
_computing_structure_refinement 'SHELXL-2016/6 (Sheldrick, 2016)'
_computing_structure_solution 'SHELXT 2014/5 (Sheldrick, 2014)'
_diffrn_ambient_temperature 296(2)
_diffrn_measured_fraction_theta_full 0.965
_diffrn_measured_fraction_theta_max 0.966
_diffrn_measurement_device_type 'Bruker APEX-II CCD'
_diffrn_measurement_method '\f and \w scans'
_diffrn_radiation_type CuK\a
_diffrn_radiation_wavelength 1.54178
_diffrn_reflns_av_R_equivalents 0.0191
_diffrn_reflns_av_unetI/netI 0.0149
_diffrn_reflns_Laue_measured_fraction_full 0.965
_diffrn_reflns_Laue_measured_fraction_max 0.966
_diffrn_reflns_limit_h_max 18
_diffrn_reflns_limit_h_min -18
_diffrn_reflns_limit_k_max 5
_diffrn_reflns_limit_k_min -5
_diffrn_reflns_limit_l_max 15
_diffrn_reflns_limit_l_min -15
_diffrn_reflns_number 3685
_diffrn_reflns_point_group_measured_fraction_full 0.965
_diffrn_reflns_point_group_measured_fraction_max 0.966
_diffrn_reflns_theta_full 67.679
_diffrn_reflns_theta_max 68.269
_diffrn_reflns_theta_min 6.539
_exptl_absorpt_coefficient_mu 0.876
_exptl_crystal_colour colorless
_exptl_crystal_density_diffrn 1.399
_exptl_crystal_description block
_exptl_crystal_F_000 352
_exptl_crystal_size_max 0.200
_exptl_crystal_size_mid 0.200
_exptl_crystal_size_min 0.200
_exptl_transmission_factor_max 0.7531
_exptl_transmission_factor_min 0.6553
_refine_diff_density_max 0.119
_refine_diff_density_min -0.145
_refine_diff_density_rms 0.030
_refine_ls_extinction_method none
_refine_ls_goodness_of_fit_ref 1.096
_refine_ls_hydrogen_treatment constr
_refine_ls_matrix_type full
_refine_ls_number_parameters 55
_refine_ls_number_reflns 709
_refine_ls_number_restraints 0
_refine_ls_restrained_S_all 1.096
_refine_ls_R_factor_all 0.0346
_refine_ls_R_factor_gt 0.0329
_refine_ls_shift/su_max 0.000
_refine_ls_shift/su_mean 0.000
_refine_ls_structure_factor_coef Fsqd
_refine_ls_weighting_details 'w=1/[\s^2^(Fo^2^)+(0.0537P)^2^+0.3679P] where P=(Fo^2^+2Fc^2^)/3'
_refine_ls_weighting_scheme calc
_refine_ls_wR_factor_gt 0.0960
_refine_ls_wR_factor_ref 0.0973
_reflns_Friedel_coverage 0.000
_reflns_number_gt 662
_reflns_number_total 709
_reflns_threshold_expression 'I > 2\s(I)'
_cod_data_source_file d1cc06616a2.cif
_cod_data_source_block a_a
_cod_original_sg_symbol_H-M 'C 2/c'
_cod_database_code 7129351
_shelx_shelxl_version_number 2016/6
_shelx_space_group_comment
;
The symmetry employed for this shelxl refinement is uniquely defined
by the following loop, which should always be used as a source of
symmetry information in preference to the above space-group names.
They are only intended as comments.
;
_shelx_estimated_absorpt_t_min 0.844
_shelx_estimated_absorpt_t_max 0.844

loop_
_space_group_symop_operation_xyz
'x, y, z'
'-x, y, -z+1/2'
'x+1/2, y+1/2, z'
'-x+1/2, y+1/2, -z+1/2'
'-x, -y, -z'
'x, -y, z-1/2'
'-x+1/2, -y+1/2, -z'
'x+1/2, -y+1/2, z-1/2'

loop_
_atom_site_label
_atom_site_type_symbol
_atom_site_fract_x
_atom_site_fract_y
_atom_site_fract_z
_atom_site_U_iso_or_equiv
_atom_site_adp_type
_atom_site_occupancy
_atom_site_site_symmetry_order
_atom_site_calc_flag
_atom_site_refinement_flags_posn
_atom_site_refinement_flags_adp
_atom_site_refinement_flags_occupancy
_atom_site_disorder_assembly
_atom_site_disorder_group
N1 N 0.33591(9) 0.4938(3) 0.62717(10) 0.0522(4) Uani 1 1 d . . . . .
C1 C 0.36823(9) 0.6075(3) 0.57127(10) 0.0364(4) Uani 1 1 d . . . . .
N2 N 0.40918(8) 0.7501(3) 0.51501(8) 0.0369(3) Uani 1 1 d . . . . .
C2 C 0.38479(8) 0.6703(3) 0.40823(10) 0.0297(3) Uani 1 1 d . . . . .
N3 N 0.31882(8) 0.4606(3) 0.35376(9) 0.0391(3) Uani 1 1 d . . . . .
H3A H 0.305241 0.420678 0.284531 0.047 Uiso 1 1 calc R U . . .
H3B H 0.289775 0.365033 0.387787 0.047 Uiso 1 1 calc R U . . .
N4 N 0.42827(8) 0.8136(3) 0.35341(9) 0.0389(4) Uani 1 1 d . . . . .
H4A H 0.413638 0.770234 0.284190 0.047 Uiso 1 1 calc R U . . .
H4B H 0.471114 0.949823 0.387068 0.047 Uiso 1 1 calc R U . . .

loop_
_atom_site_aniso_label
_atom_site_aniso_U_11
_atom_site_aniso_U_22
_atom_site_aniso_U_33
_atom_site_aniso_U_23
_atom_site_aniso_U_13
_atom_site_aniso_U_12
N1 0.0554(7) 0.0704(9) 0.0384(7) 0.0086(6) 0.0273(6) -0.0006(6)
C1 0.0357(7) 0.0461(8) 0.0267(6) -0.0001(5) 0.0128(5) 0.0016(5)
N2 0.0390(6) 0.0452(7) 0.0281(6) -0.0020(4) 0.0161(5) -0.0064(5)
C2 0.0296(6) 0.0316(6) 0.0290(6) 0.0013(4) 0.0134(5) 0.0041(4)
N3 0.0448(6) 0.0425(6) 0.0343(6) -0.0063(5) 0.0210(5) -0.0101(5)
N4 0.0453(6) 0.0445(7) 0.0308(6) -0.0028(4) 0.0200(5) -0.0100(5)

loop_
_atom_type_symbol
_atom_type_description
_atom_type_scat_dispersion_real
_atom_type_scat_dispersion_imag
_atom_type_scat_source
C C 0.0181 0.0091 'International Tables Vol C Tables 4.2.6.8 and 6.1.1.4'
H H 0.0000 0.0000 'International Tables Vol C Tables 4.2.6.8 and 6.1.1.4'
N N 0.0311 0.0180 'International Tables Vol C Tables 4.2.6.8 and 6.1.1.4'

loop_
_geom_angle_atom_site_label_1
_geom_angle_atom_site_label_2
_geom_angle_atom_site_label_3
_geom_angle
_geom_angle_site_symmetry_1
_geom_angle_site_symmetry_3
_geom_angle_publ_flag
N1 C1 N2 175.32(14) . . ?
C1 N2 C2 118.33(11) . . ?
N4 C2 N3 118.53(11) . . ?
N4 C2 N2 117.42(11) . . ?
N3 C2 N2 124.04(11) . . ?
C2 N3 H3A 120.0 . . ?
C2 N3 H3B 120.0 . . ?
H3A N3 H3B 120.0 . . ?
C2 N4 H4A 120.0 . . ?
C2 N4 H4B 120.0 . . ?
H4A N4 H4B 120.0 . . ?

loop_
_geom_bond_atom_site_label_1
_geom_bond_atom_site_label_2
_geom_bond_distance
_geom_bond_site_symmetry_2
_geom_bond_publ_flag
N1 C1 1.1567(17) . ?
C1 N2 1.3113(16) . ?
N2 C2 1.3360(16) . ?
C2 N4 1.3257(15) . ?
C2 N3 1.3311(16) . ?
N3 H3A 0.8600 . ?
N3 H3B 0.8600 . ?
N4 H4A 0.8600 . ?
N4 H4B 0.8600 . ?

loop_
_geom_torsion_atom_site_label_1
_geom_torsion_atom_site_label_2
_geom_torsion_atom_site_label_3
_geom_torsion_atom_site_label_4
_geom_torsion
_geom_torsion_site_symmetry_1
_geom_torsion_site_symmetry_2
_geom_torsion_site_symmetry_3
_geom_torsion_site_symmetry_4
_geom_torsion_publ_flag
C1 N2 C2 N4 -178.85(11) . . . . ?
C1 N2 C2 N3 2.27(19) . . . . ?
